data_4117555
loop_
_publ_author_name
'Gonca Seber'
'Rafael S. Freitas'
'Joel T. Mague'
'Armando Paduan-Filho'
'Xavier Gratens'
'Valdir Bindilatti'
'Nei Fernandes Oliveira'
'Naoki Yoshioka'
'Paul M. Lahti'

_publ_contact_author_address
;Dept of Chemistry
University of Massachusetts
Amherst, MA 01003 USA
;
_publ_contact_author_email lahti@chem.umass.edu
_publ_contact_author_name 'Paul M. Lahti'
_publ_section_title
;
 Magnetic Tuning of All-Organic Binary Alloys between Two Stable Radicals
;
_journal_name_full 'Journal of the American Chemical Society'
_journal_page_first 3825
_journal_page_last 3833
_journal_paper_doi 10.1021/ja2104697
_journal_volume 134
_journal_year 2012
_chemical_formula_sum 'C14 H16.11 F0.89 N4 O2'
_chemical_formula_weight 289.35
_chemical_name_systematic
; 
? 
;
_space_group_IT_number 61
_symmetry_cell_setting orthorhombic
_symmetry_space_group_name_Hall '-P 2ac 2ab'
_symmetry_space_group_name_H-M 'P b c a'
_atom_sites_solution_hydrogens geom
_atom_sites_solution_primary direct
_atom_sites_solution_secondary difmap
_audit_creation_method SHELXL-97
_cell_angle_alpha 90.00
_cell_angle_beta 90.00
_cell_angle_gamma 90.00
_cell_formula_units_Z 8
_cell_length_a 8.7685(3)
_cell_length_b 15.6827(6)
_cell_length_c 20.2294(9)
_cell_measurement_temperature 293(2)
_cell_volume 2781.82(19)
_computing_structure_refinement 'SHELXL-97 (Sheldrick, 1997)'
_computing_structure_solution 'SHELXS-97 (Sheldrick, 1990)'
_diffrn_ambient_temperature 293(2)
_diffrn_measured_fraction_theta_full 0.995
_diffrn_measured_fraction_theta_max 0.995
_diffrn_radiation_monochromator graphite
_diffrn_radiation_source 'fine-focus sealed tube'
_diffrn_radiation_type MoK\a
_diffrn_radiation_wavelength 0.71073
_diffrn_reflns_av_R_equivalents 0.0277
_diffrn_reflns_av_sigmaI/netI 0.0354
_diffrn_reflns_limit_h_max 10
_diffrn_reflns_limit_h_min -10
_diffrn_reflns_limit_k_max 18
_diffrn_reflns_limit_k_min -18
_diffrn_reflns_limit_l_max 24
_diffrn_reflns_limit_l_min -23
_diffrn_reflns_number 4551
_diffrn_reflns_theta_full 25.00
_diffrn_reflns_theta_max 25.00
_diffrn_reflns_theta_min 4.61
_exptl_absorpt_coefficient_mu 0.104
_exptl_absorpt_correction_T_max 0.9974
_exptl_absorpt_correction_T_min 0.9217
_exptl_crystal_density_diffrn 1.382
_exptl_crystal_F_000 1217
_exptl_crystal_size_max 0.80
_exptl_crystal_size_mid 0.10
_exptl_crystal_size_min 0.03
_refine_diff_density_max 0.148
_refine_diff_density_min -0.170
_refine_diff_density_rms 0.036
_refine_ls_extinction_method none
_refine_ls_goodness_of_fit_ref 1.100
_refine_ls_hydrogen_treatment mixed
_refine_ls_matrix_type full
_refine_ls_number_parameters 202
_refine_ls_number_reflns 2444
_refine_ls_number_restraints 0
_refine_ls_restrained_S_all 1.100
_refine_ls_R_factor_all 0.0859
_refine_ls_R_factor_gt 0.0563
_refine_ls_shift/su_max 0.000
_refine_ls_shift/su_mean 0.000
_refine_ls_structure_factor_coef Fsqd
_refine_ls_weighting_details 'calc w=1/[\s^2^(Fo^2^)+(0.0603P)^2^+1.2091P] where P=(Fo^2^+2Fc^2^)/3'
_refine_ls_weighting_scheme calc
_refine_ls_wR_factor_gt 0.1328
_refine_ls_wR_factor_ref 0.1443
_reflns_number_gt 1755
_reflns_number_total 2444
_reflns_threshold_expression >2sigma(I)
_cod_data_source_file ja2104697_si_003_3.cif
_cod_data_source_block 17_F4BImNN-83_BImNN_293K
_cod_database_code 4117555

loop_
_symmetry_equiv_pos_as_xyz
'x, y, z'
'-x+1/2, -y, z+1/2'
'x+1/2, -y+1/2, -z'
'-x, y+1/2, -z+1/2'
'-x, -y, -z'
'x-1/2, y, -z-1/2'
'-x-1/2, y-1/2, z'
'x, -y-1/2, z-1/2'

loop_
_atom_site_label
_atom_site_type_symbol
_atom_site_fract_x
_atom_site_fract_y
_atom_site_fract_z
_atom_site_U_iso_or_equiv
_atom_site_adp_type
_atom_site_occupancy
_atom_site_symmetry_multiplicity
_atom_site_calc_flag
_atom_site_refinement_flags
O1 O 0.20431(19) 0.36559(13) 0.37054(9) 0.0636(6) Uani 1 1 d .
O2 O 0.5280(2) 0.22817(13) 0.22537(9) 0.0662(6) Uani 1 1 d .
N1 N 0.3981(2) 0.37711(13) 0.17613(10) 0.0478(6) Uani 1 1 d .
H1 H 0.494(4) 0.362(2) 0.1735(14) 0.075(9) Uiso 1 1 d .
N2 N 0.1784(2) 0.40811(13) 0.22800(10) 0.0490(5) Uani 1 1 d .
N3 N 0.2999(2) 0.31181(14) 0.34619(10) 0.0486(5) Uani 1 1 d .
N4 N 0.4525(2) 0.24594(14) 0.27781(10) 0.0495(5) Uani 1 1 d .
F1 F 0.4679(10) 0.4322(5) 0.0428(4) 0.086(3) Uiso 0.223(4) 1 d P
F2 F 0.2614(10) 0.5311(6) -0.0117(4) 0.085(3) Uiso 0.223(4) 1 d P
F3 F 0.0127(9) 0.5726(5) 0.0488(4) 0.081(3) Uiso 0.223(4) 1 d P
F4 F -0.0468(9) 0.5138(5) 0.1694(4) 0.083(3) Uiso 0.223(4) 1 d P
C1 C 0.3179(3) 0.42796(15) 0.13385(12) 0.0442(6) Uani 1 1 d .
C2 C 0.3483(3) 0.45720(17) 0.07019(13) 0.0518(7) Uani 1 1 d .
C3 C 0.2375(3) 0.50637(17) 0.04087(13) 0.0560(7) Uani 1 1 d .
C4 C 0.1022(3) 0.52623(18) 0.07351(15) 0.0593(7) Uani 1 1 d .
C5 C 0.0712(3) 0.49729(17) 0.13578(14) 0.0552(7) Uani 1 1 d .
C6 C 0.1810(3) 0.44682(15) 0.16670(12) 0.0447(6) Uani 1 1 d .
C7 C 0.3108(3) 0.36748(15) 0.23124(11) 0.0436(6) Uani 1 1 d .
C8 C 0.3546(2) 0.31107(16) 0.28467(12) 0.0436(6) Uani 1 1 d .
C9 C 0.3600(3) 0.24014(17) 0.38771(12) 0.0542(7) Uani 1 1 d .
C10 C 0.4646(3) 0.19192(17) 0.33801(14) 0.0561(7) Uani 1 1 d .
C11 C 0.2230(4) 0.1896(2) 0.41160(19) 0.0938(12) Uani 1 1 d .
H11A H 0.1721 0.1644 0.3744 0.141 Uiso 1 1 calc R
H11B H 0.1539 0.2270 0.4343 0.141 Uiso 1 1 calc R
H11C H 0.2564 0.1455 0.4412 0.141 Uiso 1 1 calc R
C12 C 0.4415(5) 0.2807(3) 0.44592(18) 0.1065(14) Uani 1 1 d .
H12A H 0.5272 0.3130 0.4302 0.160 Uiso 1 1 calc R
H12B H 0.4765 0.2369 0.4754 0.160 Uiso 1 1 calc R
H12C H 0.3725 0.3178 0.4689 0.160 Uiso 1 1 calc R
C13 C 0.4070(5) 0.1035(2) 0.31844(19) 0.1015(13) Uani 1 1 d .
H13A H 0.3011 0.1069 0.3066 0.152 Uiso 1 1 calc R
H13B H 0.4188 0.0651 0.3551 0.152 Uiso 1 1 calc R
H13C H 0.4647 0.0828 0.2814 0.152 Uiso 1 1 calc R
C14 C 0.6328(4) 0.1882(3) 0.35703(18) 0.0991(13) Uani 1 1 d .
H14A H 0.6674 0.2442 0.3688 0.149 Uiso 1 1 calc R
H14B H 0.6912 0.1675 0.3202 0.149 Uiso 1 1 calc R
H14C H 0.6456 0.1505 0.3940 0.149 Uiso 1 1 calc R

loop_
_atom_site_aniso_label
_atom_site_aniso_U_11
_atom_site_aniso_U_22
_atom_site_aniso_U_33
_atom_site_aniso_U_23
_atom_site_aniso_U_13
_atom_site_aniso_U_12
O1 0.0487(10) 0.0844(14) 0.0579(11) -0.0024(10) 0.0043(8) 0.0210(10)
O2 0.0653(12) 0.0696(13) 0.0639(12) 0.0036(10) 0.0147(10) 0.0211(10)
N1 0.0325(11) 0.0592(14) 0.0517(13) 0.0070(10) 0.0017(10) 0.0080(10)
N2 0.0340(11) 0.0570(12) 0.0558(13) 0.0085(10) 0.0017(9) 0.0080(10)
N3 0.0351(10) 0.0596(13) 0.0509(12) 0.0027(11) 0.0000(9) 0.0075(10)
N4 0.0414(11) 0.0535(12) 0.0534(13) 0.0039(10) 0.0041(10) 0.0057(10)
C1 0.0368(12) 0.0456(13) 0.0501(15) 0.0029(12) -0.0069(11) -0.0007(11)
C2 0.0469(14) 0.0588(16) 0.0497(15) -0.0037(13) 0.0013(12) 0.0035(13)
C3 0.0639(17) 0.0585(16) 0.0455(15) 0.0053(13) -0.0084(13) -0.0020(14)
C4 0.0498(16) 0.0591(17) 0.069(2) 0.0032(14) -0.0161(14) 0.0102(13)
C5 0.0418(14) 0.0583(16) 0.0656(18) 0.0042(14) -0.0029(13) 0.0096(12)
C6 0.0350(12) 0.0463(13) 0.0528(15) -0.0005(12) -0.0020(11) 0.0023(11)
C7 0.0316(12) 0.0508(14) 0.0483(14) 0.0022(12) -0.0013(10) 0.0009(11)
C8 0.0291(11) 0.0509(14) 0.0507(15) 0.0028(12) -0.0006(10) 0.0031(11)
C9 0.0507(14) 0.0626(16) 0.0494(15) 0.0084(13) -0.0076(12) 0.0040(13)
C10 0.0485(15) 0.0543(16) 0.0655(17) 0.0149(14) -0.0004(13) 0.0072(12)
C11 0.082(2) 0.102(3) 0.097(2) 0.036(2) 0.031(2) 0.006(2)
C12 0.129(3) 0.102(3) 0.089(3) -0.021(2) -0.059(2) 0.039(3)
C13 0.146(4) 0.0571(19) 0.101(3) 0.0038(19) 0.035(3) -0.004(2)
C14 0.0525(18) 0.141(3) 0.104(3) 0.054(3) -0.0004(18) 0.026(2)

loop_
_atom_type_symbol
_atom_type_description
_atom_type_scat_dispersion_real
_atom_type_scat_dispersion_imag
_atom_type_scat_source
C C 0.0033 0.0016 'International Tables Vol C Tables 4.2.6.8 and 6.1.1.4'
H H 0.0000 0.0000 'International Tables Vol C Tables 4.2.6.8 and 6.1.1.4'
N N 0.0061 0.0033 'International Tables Vol C Tables 4.2.6.8 and 6.1.1.4'
O O 0.0106 0.0060 'International Tables Vol C Tables 4.2.6.8 and 6.1.1.4'
F F 0.0171 0.0103 'International Tables Vol C Tables 4.2.6.8 and 6.1.1.4'

loop_
_geom_angle_atom_site_label_1
_geom_angle_atom_site_label_2
_geom_angle_atom_site_label_3
_geom_angle
C7 N1 C1 106.8(2)
C7 N2 C6 103.93(19)
O1 N3 C8 126.6(2)
O1 N3 C9 120.4(2)
C8 N3 C9 113.0(2)
O2 N4 C8 125.6(2)
O2 N4 C10 121.1(2)
C8 N4 C10 113.3(2)
N1 C1 C2 132.3(2)
N1 C1 C6 105.5(2)
C2 C1 C6 122.2(2)
F1 C2 C3 125.3(5)
F1 C2 C1 117.9(4)
C3 C2 C1 116.6(2)
F2 C3 C2 117.3(5)
F2 C3 C4 121.2(5)
C2 C3 C4 121.5(2)
F3 C4 C5 117.6(5)
F3 C4 C3 120.2(5)
C5 C4 C3 122.2(2)
F4 C5 C4 126.2(4)
F4 C5 C6 116.1(4)
C4 C5 C6 117.7(2)
N2 C6 C5 129.8(2)
N2 C6 C1 110.3(2)
C5 C6 C1 119.8(2)
N2 C7 N1 113.5(2)
N2 C7 C8 124.2(2)
N1 C7 C8 122.0(2)
N3 C8 N4 109.5(2)
N3 C8 C7 126.6(2)
N4 C8 C7 123.9(2)
N3 C9 C12 106.6(2)
N3 C9 C11 107.0(2)
C12 C9 C11 110.2(3)
N3 C9 C10 102.09(19)
C12 C9 C10 115.3(2)
C11 C9 C10 114.7(3)
N4 C10 C14 107.3(2)
N4 C10 C13 106.3(2)
C14 C10 C13 110.5(3)
N4 C10 C9 102.11(19)
C14 C10 C9 115.2(3)
C13 C10 C9 114.4(2)

loop_
_geom_bond_atom_site_label_1
_geom_bond_atom_site_label_2
_geom_bond_distance
O1 N3 1.287(3)
O2 N4 1.281(2)
N1 C7 1.361(3)
N1 C1 1.365(3)
N2 C7 1.326(3)
N2 C6 1.381(3)
N3 C8 1.334(3)
N3 C9 1.499(3)
N4 C8 1.341(3)
N4 C10 1.487(3)
F1 C2 1.249(9)
F2 C3 1.150(9)
F3 C4 1.181(8)
F4 C5 1.266(8)
C1 C2 1.393(3)
C1 C6 1.403(3)
C2 C3 1.375(4)
C3 C4 1.393(4)
C4 C5 1.366(4)
C5 C6 1.395(3)
C7 C8 1.448(3)
C9 C12 1.517(4)
C9 C11 1.518(4)
C9 C10 1.557(4)
C10 C14 1.525(4)
C10 C13 1.528(4)
